data_7025999
loop_
_publ_author_name
'Rodriguez-Douton, Maria Jesus'
'Cornia, Andrea'
'Sessoli, Roberta'
'Sorace, Lorenzo'
'Barra, Anne-Laure'

_publ_section_title
;
 Introduction of ester and amido functions in tetrairon(III)
 single-molecule magnets: synthesis and physical characterization.
;
_journal_issue 25
_journal_name_full 'Dalton transactions (Cambridge, England : 2003)'
_journal_page_first 5851
_journal_page_last 5859
_journal_paper_doi 10.1039/c0dt00111b
_journal_volume 39
_journal_year 2010
_chemical_compound_source synthesis
_chemical_formula_iupac '[Fe4(C11H19O2)6(C10H17O5)2]'
_chemical_formula_moiety 'C86 H148 Fe4 O22'
_chemical_formula_sum 'C86 H148 Fe4 O22'
_chemical_formula_weight 1757.44
_chemical_name_common fe4estereC5
_chemical_name_systematic
;
?
;
_space_group_IT_number 13
_symmetry_cell_setting monoclinic
_symmetry_space_group_name_Hall '-P 2yac'
_symmetry_space_group_name_H-M 'P 1 2/n 1'
_atom_sites_solution_hydrogens geom
_atom_sites_solution_primary direct
_atom_sites_solution_secondary difmap
_audit_creation_method SHELXL-97
_cell_angle_alpha 90.00
_cell_angle_beta 110.4610(10)
_cell_angle_gamma 90.00
_cell_formula_units_Z 2
_cell_length_a 16.8972(8)
_cell_length_b 15.6869(7)
_cell_length_c 19.2477(9)
_cell_measurement_reflns_used 9050
_cell_measurement_temperature 120(2)
_cell_measurement_theta_max 25.01
_cell_measurement_theta_min 2.75
_cell_volume 4780.0(4)
_computing_cell_refinement 'Bruker-Nonius X8APEX package'
_computing_data_collection 'Bruker-Nonius X8APEX package'
_computing_data_reduction 'Bruker-Nonius X8APEX package'
_computing_molecular_graphics 'ORTEP3 (Farrugia, 1997)'
_computing_publication_material 'WINGX v1.70.01 (Farrugia, 1999)'
_computing_structure_refinement 'SHELXL-97 (Sheldrick, 1997)'
_computing_structure_solution 'SIR92 (Altomare, 1993)'
_diffrn_ambient_temperature 120(2)
_diffrn_detector_area_resol_mean 66
_diffrn_measured_fraction_theta_full 0.995
_diffrn_measured_fraction_theta_max 0.995
_diffrn_measurement_device_type 'Bruker X8APEX four-circle diffractometer'
_diffrn_measurement_method 'phi and omega scans'
_diffrn_radiation_monochromator graphite
_diffrn_radiation_source 'fine-focus sealed tube'
_diffrn_radiation_type MoK\a
_diffrn_radiation_wavelength 0.71073
_diffrn_reflns_av_R_equivalents 0.0270
_diffrn_reflns_av_sigmaI/netI 0.0213
_diffrn_reflns_limit_h_max 21
_diffrn_reflns_limit_h_min -21
_diffrn_reflns_limit_k_max 20
_diffrn_reflns_limit_k_min -20
_diffrn_reflns_limit_l_max 24
_diffrn_reflns_limit_l_min -23
_diffrn_reflns_number 45027
_diffrn_reflns_theta_full 27.05
_diffrn_reflns_theta_max 27.05
_diffrn_reflns_theta_min 2.60
_diffrn_standards_decay_% 'not measured'
_diffrn_standards_interval_count 'not measured'
_diffrn_standards_interval_time 'not measured'
_diffrn_standards_number 'not measured'
_exptl_absorpt_coefficient_mu 0.659
_exptl_absorpt_correction_T_max 0.8021
_exptl_absorpt_correction_T_min 0.6815
_exptl_absorpt_correction_type multi-scan
_exptl_absorpt_process_details
;
SADABS - Bruker Nonius area detector scaling
and absorption correction - V2.10'
;
_exptl_crystal_colour yellow-orange
_exptl_crystal_density_diffrn 1.221
_exptl_crystal_density_method 'not measured'
_exptl_crystal_description prisms
_exptl_crystal_F_000 1888
_exptl_crystal_size_max 0.63
_exptl_crystal_size_mid 0.40
_exptl_crystal_size_min 0.35
_refine_diff_density_max 0.728
_refine_diff_density_min -0.522
_refine_diff_density_rms 0.066
_refine_ls_extinction_method none
_refine_ls_goodness_of_fit_ref 1.054
_refine_ls_hydrogen_treatment constr
_refine_ls_matrix_type full
_refine_ls_number_parameters 511
_refine_ls_number_reflns 10448
_refine_ls_number_restraints 46
_refine_ls_restrained_S_all 1.058
_refine_ls_R_factor_all 0.0474
_refine_ls_R_factor_gt 0.0376
_refine_ls_shift/su_max 0.004
_refine_ls_shift/su_mean 0.000
_refine_ls_structure_factor_coef Fsqd
_refine_ls_weighting_details 'calc w=1/[\s^2^(Fo^2^)+(0.0590P)^2^+3.1679P] where P=(Fo^2^+2Fc^2^)/3'
_refine_ls_weighting_scheme calc
_refine_ls_wR_factor_gt 0.1009
_refine_ls_wR_factor_ref 0.1126
_reflns_number_gt 8836
_reflns_number_total 10448
_reflns_threshold_expression >2sigma(I)
_cod_data_source_file c0dt00111b.txt
_cod_data_source_block fe4esterec5_2_work2
_cod_original_sg_symbol_H-M P2/n
_cod_database_code 7025999

loop_
_symmetry_equiv_pos_as_xyz
'x, y, z'
'-x+1/2, y, -z+1/2'
'-x, -y, -z'
'x-1/2, -y, z-1/2'

loop_
_atom_site_label
_atom_site_type_symbol
_atom_site_fract_x
_atom_site_fract_y
_atom_site_fract_z
_atom_site_U_iso_or_equiv
_atom_site_adp_type
_atom_site_occupancy
_atom_site_symmetry_multiplicity
_atom_site_calc_flag
_atom_site_refinement_flags
_atom_site_disorder_assembly
_atom_site_disorder_group
Fe1 Fe 0.2500 0.77694(2) 0.2500 0.02221(9) Uani 1 2 d S . .
Fe2 Fe 0.2500 0.57919(2) 0.2500 0.02492(10) Uani 1 2 d S . .
Fe3 Fe 0.091423(16) 0.877175(17) 0.245344(14) 0.02369(8) Uani 1 1 d . . .
O1 O 0.24787(8) 0.67841(8) 0.31384(7) 0.0255(3) Uani 1 1 d . . .
O2 O 0.36741(8) 0.80218(8) 0.31725(7) 0.0246(3) Uani 1 1 d . . .
O3 O 0.20696(8) 0.85123(8) 0.31241(7) 0.0247(3) Uani 1 1 d . . .
O4 O 0.26864(9) 0.49823(9) 0.17765(8) 0.0340(3) Uani 1 1 d . . .
O5 O 0.37385(8) 0.56535(9) 0.30714(8) 0.0312(3) Uani 1 1 d . . .
O6 O -0.02681(8) 0.88217(10) 0.17138(7) 0.0310(3) Uani 1 1 d . . .
O7 O 0.04672(9) 0.78832(9) 0.29707(8) 0.0296(3) Uani 1 1 d . . .
O8 O 0.11811(8) 0.97921(8) 0.19527(7) 0.0270(3) Uani 1 1 d . . .
O9 O 0.06655(9) 0.96022(9) 0.31332(7) 0.0292(3) Uani 1 1 d . . .
O10 O 0.27783(10) 0.76942(11) 0.53026(8) 0.0394(4) Uani 1 1 d . A .
O11 O 0.37028(13) 0.78091(17) 0.64595(10) 0.0679(6) Uani 1 1 d . A .
C1 C 0.28411(13) 0.68602(13) 0.39193(11) 0.0303(4) Uani 1 1 d . . .
H1A H 0.3343 0.6485 0.4102 0.036 Uiso 1 1 calc R . .
H1B H 0.2427 0.6662 0.4143 0.036 Uiso 1 1 calc R . .
C2 C 0.38485(12) 0.80817(13) 0.39463(10) 0.0294(4) Uani 1 1 d . . .
H2A H 0.3982 0.8682 0.4103 0.035 Uiso 1 1 calc R . .
H2B H 0.4353 0.7733 0.4209 0.035 Uiso 1 1 calc R . .
C3 C 0.23596(13) 0.84032(14) 0.39032(11) 0.0312(4) Uani 1 1 d . . .
H3A H 0.1890 0.8187 0.4050 0.037 Uiso 1 1 calc R . .
H3B H 0.2535 0.8963 0.4146 0.037 Uiso 1 1 calc R . .
C4 C 0.33629(13) 0.46638(12) 0.17353(11) 0.0299(4) Uani 1 1 d . . .
C5 C 0.41572(13) 0.47622(14) 0.22816(12) 0.0352(4) Uani 1 1 d . . .
H5 H 0.4626 0.4492 0.2209 0.042 Uiso 1 1 calc R . .
C6 C 0.43033(12) 0.52372(13) 0.29307(11) 0.0296(4) Uani 1 1 d . . .
C7 C -0.09518(12) 0.86436(12) 0.18163(10) 0.0269(4) Uani 1 1 d . . .
C8 C -0.09907(13) 0.81564(13) 0.24142(11) 0.0311(4) Uani 1 1 d . . .
H8 H -0.1528 0.8073 0.2458 0.037 Uiso 1 1 calc R . .
C9 C -0.02895(13) 0.77865(12) 0.29493(11) 0.0280(4) Uani 1 1 d . . .
C10 C 0.09747(11) 1.05668(12) 0.19779(10) 0.0258(4) Uani 1 1 d . . .
C11 C 0.06257(13) 1.08844(13) 0.24865(11) 0.0298(4) Uani 1 1 d . . .
H11 H 0.0464 1.1467 0.2450 0.036 Uiso 1 1 calc R . .
C12 C 0.05014(11) 1.03967(12) 0.30424(10) 0.0270(4) Uani 1 1 d . . .
C13 C 0.32322(15) 0.41337(14) 0.10347(13) 0.0399(5) Uani 1 1 d . . .
C14 C 0.2691(2) 0.4658(2) 0.03620(15) 0.0686(9) Uani 1 1 d . . .
H14A H 0.2997 0.5177 0.0324 0.103 Uiso 1 1 calc R . .
H14B H 0.2158 0.4814 0.0423 0.103 Uiso 1 1 calc R . .
H14C H 0.2574 0.4318 -0.0090 0.103 Uiso 1 1 calc R . .
C15 C 0.40561(18) 0.39206(17) 0.09105(15) 0.0494(6) Uani 1 1 d . . .
H15A H 0.4334 0.4450 0.0851 0.074 Uiso 1 1 calc R . .
H15B H 0.3932 0.3572 0.0463 0.074 Uiso 1 1 calc R . .
H15C H 0.4430 0.3604 0.1339 0.074 Uiso 1 1 calc R . .
C16 C 0.2790(2) 0.33203(19) 0.1120(2) 0.0755(10) Uani 1 1 d . . .
H16A H 0.2262 0.3463 0.1198 0.113 Uiso 1 1 calc R . .
H16B H 0.3158 0.2998 0.1547 0.113 Uiso 1 1 calc R . .
H16C H 0.2664 0.2974 0.0670 0.113 Uiso 1 1 calc R . .
C17 C 0.51852(13) 0.52641(16) 0.35385(12) 0.0391(5) Uani 1 1 d . . .
C18 C 0.5193(3) 0.4587(3) 0.4077(2) 0.140(3) Uani 1 1 d . . .
H18A H 0.5102 0.4032 0.3828 0.210 Uiso 1 1 calc R . .
H18B H 0.4743 0.4694 0.4277 0.210 Uiso 1 1 calc R . .
H18C H 0.5741 0.4587 0.4483 0.210 Uiso 1 1 calc R . .
C19 C 0.5328(2) 0.6101(2) 0.3910(3) 0.137(2) Uani 1 1 d . . .
H19A H 0.5321 0.6547 0.3550 0.205 Uiso 1 1 calc R . .
H19B H 0.5878 0.6102 0.4313 0.205 Uiso 1 1 calc R . .
H19C H 0.4881 0.6213 0.4113 0.205 Uiso 1 1 calc R . .
C20 C 0.5876(2) 0.5058(6) 0.3257(2) 0.207(4) Uani 1 1 d . . .
H20A H 0.5773 0.4498 0.3018 0.311 Uiso 1 1 calc R . .
H20B H 0.6416 0.5050 0.3672 0.311 Uiso 1 1 calc R . .
H20C H 0.5896 0.5491 0.2896 0.311 Uiso 1 1 calc R . .
C21 C -0.17598(12) 0.89529(14) 0.12076(11) 0.0303(4) Uani 1 1 d . . .
C22 C -0.20561(15) 0.82204(16) 0.06493(13) 0.0423(5) Uani 1 1 d . . .
H22A H -0.2178 0.7718 0.0898 0.064 Uiso 1 1 calc R . .
H22B H -0.1611 0.8082 0.0450 0.064 Uiso 1 1 calc R . .
H22C H -0.2568 0.8393 0.0243 0.064 Uiso 1 1 calc R . .
C23 C -0.24586(13) 0.91860(16) 0.15104(12) 0.0392(5) Uani 1 1 d . . .
H23A H -0.2591 0.8689 0.1759 0.059 Uiso 1 1 calc R . .
H23B H -0.2965 0.9363 0.1100 0.059 Uiso 1 1 calc R . .
H23C H -0.2266 0.9655 0.1866 0.059 Uiso 1 1 calc R . .
C24 C -0.15700(14) 0.97423(16) 0.08279(13) 0.0408(5) Uani 1 1 d . . .
H24A H -0.1383 1.0207 0.1189 0.061 Uiso 1 1 calc R . .
H24B H -0.2082 0.9917 0.0422 0.061 Uiso 1 1 calc R . .
H24C H -0.1124 0.9609 0.0629 0.061 Uiso 1 1 calc R . .
C25 C -0.03760(14) 0.72546(13) 0.35905(12) 0.0332(4) Uani 1 1 d . . .
C26 C -0.0180(2) 0.78605(17) 0.42534(14) 0.0550(7) Uani 1 1 d . . .
H26A H -0.0594 0.8324 0.4132 0.083 Uiso 1 1 calc R . .
H26B H 0.0388 0.8098 0.4368 0.083 Uiso 1 1 calc R . .
H26C H -0.0207 0.7547 0.4685 0.083 Uiso 1 1 calc R . .
C27 C -0.12665(17) 0.68878(17) 0.34144(16) 0.0497(6) Uani 1 1 d . . .
H27A H -0.1678 0.7354 0.3297 0.075 Uiso 1 1 calc R . .
H27B H -0.1293 0.6573 0.3845 0.075 Uiso 1 1 calc R . .
H27C H -0.1397 0.6502 0.2988 0.075 Uiso 1 1 calc R . .
C28 C 0.02650(17) 0.65273(16) 0.37767(15) 0.0472(6) Uani 1 1 d . . .
H28A H 0.0210 0.6190 0.4186 0.071 Uiso 1 1 calc R . .
H28B H 0.0837 0.6763 0.3923 0.071 Uiso 1 1 calc R . .
H28C H 0.0159 0.6162 0.3340 0.071 Uiso 1 1 calc R . .
C29 C 0.11218(12) 1.11405(12) 0.13888(11) 0.0279(4) Uani 1 1 d . . .
C30 C 0.05271(14) 1.08034(15) 0.06390(11) 0.0369(5) Uani 1 1 d . . .
H30A H 0.0647 1.0199 0.0590 0.055 Uiso 1 1 calc R . .
H30B H 0.0615 1.1128 0.0237 0.055 Uiso 1 1 calc R . .
H30C H -0.0060 1.0868 0.0611 0.055 Uiso 1 1 calc R . .
C31 C 0.09388(16) 1.20826(14) 0.14677(14) 0.0416(5) Uani 1 1 d . . .
H31A H 0.1044 1.2410 0.1075 0.062 Uiso 1 1 calc R . .
H31B H 0.1308 1.2291 0.1953 0.062 Uiso 1 1 calc R . .
H31C H 0.0347 1.2151 0.1426 0.062 Uiso 1 1 calc R . .
C32 C 0.20394(13) 1.10299(15) 0.14238(12) 0.0354(5) Uani 1 1 d . . .
H32A H 0.2152 1.0425 0.1373 0.053 Uiso 1 1 calc R . .
H32B H 0.2425 1.1242 0.1901 0.053 Uiso 1 1 calc R . .
H32C H 0.2125 1.1352 0.1020 0.053 Uiso 1 1 calc R . .
C33 C 0.01389(14) 1.07776(13) 0.35993(12) 0.0351(5) Uani 1 1 d . . .
C34 C 0.0683(2) 1.0461(2) 0.43783(14) 0.0655(8) Uani 1 1 d . . .
H34A H 0.1258 1.0683 0.4508 0.098 Uiso 1 1 calc R . .
H34B H 0.0698 0.9836 0.4381 0.098 Uiso 1 1 calc R . .
H34C H 0.0438 1.0662 0.4741 0.098 Uiso 1 1 calc R . .
C35 C 0.0114(2) 1.17467(15) 0.35884(17) 0.0570(7) Uani 1 1 d . . .
H35A H 0.0689 1.1970 0.3716 0.086 Uiso 1 1 calc R . .
H35B H -0.0131 1.1951 0.3950 0.086 Uiso 1 1 calc R . .
H35C H -0.0233 1.1944 0.3092 0.086 Uiso 1 1 calc R . .
C36 C -0.07517(18) 1.04280(19) 0.3405(2) 0.0644(9) Uani 1 1 d . . .
H36A H -0.0733 0.9804 0.3413 0.097 Uiso 1 1 calc R . .
H36B H -0.1101 1.0624 0.2909 0.097 Uiso 1 1 calc R . .
H36C H -0.0995 1.0631 0.3768 0.097 Uiso 1 1 calc R . .
C37 C 0.31070(12) 0.77800(12) 0.41763(10) 0.0271(4) Uani 1 1 d . . .
C38 C 0.34603(13) 0.77969(14) 0.50249(11) 0.0326(4) Uani 1 1 d . . .
H38A H 0.3876 0.7331 0.5213 0.039 Uiso 1 1 calc R . .
H38B H 0.3752 0.8346 0.5199 0.039 Uiso 1 1 calc R . .
C39 C 0.29968(16) 0.77384(16) 0.60471(12) 0.0407(5) Uani 1 1 d D . .
C40A C 0.2235(4) 0.7502(4) 0.6242(4) 0.0419(11) Uiso 0.442(3) 1 d PD A 1
H40A H 0.2304 0.7725 0.6741 0.050 Uiso 0.442(3) 1 calc PR A 1
H40B H 0.1724 0.7768 0.5882 0.050 Uiso 0.442(3) 1 calc PR A 1
C41A C 0.2122(5) 0.6564(5) 0.6233(5) 0.0640(8) Uiso 0.442(3) 1 d PD A 1
H41A H 0.2620 0.6307 0.6616 0.077 Uiso 0.442(3) 1 calc PR A 1
H41B H 0.2100 0.6342 0.5745 0.077 Uiso 0.442(3) 1 calc PR A 1
C42A C 0.1339(4) 0.6290(4) 0.6371(4) 0.0640(8) Uiso 0.442(3) 1 d PD A 1
H42A H 0.1349 0.6530 0.6849 0.077 Uiso 0.442(3) 1 calc PR A 1
H42B H 0.0838 0.6523 0.5975 0.077 Uiso 0.442(3) 1 calc PR A 1
C43A C 0.1264(5) 0.5360(4) 0.6390(5) 0.0640(8) Uiso 0.442(3) 1 d PD A 1
H43A H 0.0746 0.5211 0.6481 0.096 Uiso 0.442(3) 1 calc PR A 1
H43B H 0.1753 0.5128 0.6787 0.096 Uiso 0.442(3) 1 calc PR A 1
H43C H 0.1243 0.5121 0.5913 0.096 Uiso 0.442(3) 1 calc PR A 1
C40B C 0.2295(5) 0.7805(5) 0.6346(5) 0.0419(11) Uiso 0.370(4) 1 d PD A 2
H40C H 0.1791 0.8045 0.5958 0.050 Uiso 0.370(4) 1 calc PR A 2
H40D H 0.2463 0.8205 0.6771 0.050 Uiso 0.370(4) 1 calc PR A 2
C41B C 0.2064(6) 0.6953(5) 0.6597(5) 0.0640(8) Uiso 0.370(4) 1 d PD A 2
H41C H 0.1638 0.7052 0.6834 0.077 Uiso 0.370(4) 1 calc PR A 2
H41D H 0.2573 0.6713 0.6979 0.077 Uiso 0.370(4) 1 calc PR A 2
C42B C 0.1717(6) 0.6297(5) 0.5985(5) 0.0640(8) Uiso 0.370(4) 1 d PD A 2
H42C H 0.1175 0.6520 0.5636 0.077 Uiso 0.370(4) 1 calc PR A 2
H42D H 0.2113 0.6263 0.5709 0.077 Uiso 0.370(4) 1 calc PR A 2
C43B C 0.1564(7) 0.5415(5) 0.6188(6) 0.0640(8) Uiso 0.370(4) 1 d PD A 2
H43D H 0.1352 0.5066 0.5739 0.096 Uiso 0.370(4) 1 calc PR A 2
H43E H 0.1146 0.5426 0.6435 0.096 Uiso 0.370(4) 1 calc PR A 2
H43F H 0.2094 0.5173 0.6524 0.096 Uiso 0.370(4) 1 calc PR A 2
C40C C 0.2132(9) 0.7744(10) 0.6195(11) 0.0419(11) Uiso 0.188(4) 1 d PD A 3
H40E H 0.2243 0.7909 0.6717 0.050 Uiso 0.188(4) 1 calc PR A 3
H40F H 0.1754 0.8179 0.5874 0.050 Uiso 0.188(4) 1 calc PR A 3
C41C C 0.1695(10) 0.6905(8) 0.6053(10) 0.0640(8) Uiso 0.188(4) 1 d PD A 3
H41E H 0.1417 0.6843 0.5509 0.077 Uiso 0.188(4) 1 calc PR A 3
H41F H 0.1243 0.6922 0.6269 0.077 Uiso 0.188(4) 1 calc PR A 3
C42C C 0.2206(11) 0.6120(9) 0.6334(10) 0.0640(8) Uiso 0.188(4) 1 d PD A 3
H42E H 0.2415 0.5918 0.5943 0.077 Uiso 0.188(4) 1 calc PR A 3
H42F H 0.2706 0.6286 0.6765 0.077 Uiso 0.188(4) 1 calc PR A 3
C43C C 0.1802(12) 0.5395(10) 0.6561(11) 0.0640(8) Uiso 0.188(4) 1 d PD A 3
H43G H 0.2221 0.4946 0.6769 0.096 Uiso 0.188(4) 1 calc PR A 3
H43H H 0.1345 0.5172 0.6129 0.096 Uiso 0.188(4) 1 calc PR A 3
H43I H 0.1569 0.5582 0.6936 0.096 Uiso 0.188(4) 1 calc PR A 3

loop_
_atom_site_aniso_label
_atom_site_aniso_U_11
_atom_site_aniso_U_22
_atom_site_aniso_U_33
_atom_site_aniso_U_23
_atom_site_aniso_U_13
_atom_site_aniso_U_12
Fe1 0.02004(18) 0.02258(18) 0.02494(19) 0.000 0.00903(14) 0.000
Fe2 0.02037(18) 0.02326(19) 0.0282(2) 0.000 0.00487(15) 0.000
Fe3 0.02076(14) 0.02776(14) 0.02436(14) 0.00345(10) 0.01018(10) 0.00264(10)
O1 0.0269(6) 0.0247(6) 0.0247(6) 0.0008(5) 0.0089(5) 0.0001(5)
O2 0.0220(6) 0.0291(7) 0.0232(6) -0.0004(5) 0.0084(5) -0.0009(5)
O3 0.0227(6) 0.0282(6) 0.0229(6) 0.0012(5) 0.0075(5) 0.0038(5)
O4 0.0277(7) 0.0296(7) 0.0383(8) -0.0088(6) 0.0036(6) 0.0013(6)
O5 0.0220(6) 0.0350(7) 0.0324(7) -0.0032(6) 0.0043(6) 0.0016(6)
O6 0.0209(6) 0.0469(8) 0.0270(7) 0.0065(6) 0.0107(5) 0.0004(6)
O7 0.0275(7) 0.0330(7) 0.0304(7) 0.0060(6) 0.0129(6) 0.0016(6)
O8 0.0268(7) 0.0287(7) 0.0292(7) 0.0038(5) 0.0143(5) 0.0028(5)
O9 0.0334(7) 0.0307(7) 0.0277(7) 0.0042(6) 0.0157(6) 0.0065(6)
O10 0.0355(8) 0.0559(10) 0.0281(7) 0.0040(7) 0.0127(6) -0.0017(7)
O11 0.0533(12) 0.1182(19) 0.0288(9) -0.0048(10) 0.0103(8) -0.0146(12)
C1 0.0348(10) 0.0313(10) 0.0254(9) 0.0027(8) 0.0112(8) 0.0015(8)
C2 0.0259(9) 0.0364(10) 0.0244(9) 0.0025(8) 0.0070(7) 0.0002(8)
C3 0.0315(10) 0.0377(11) 0.0236(9) -0.0012(8) 0.0088(8) 0.0061(8)
C4 0.0326(10) 0.0223(9) 0.0341(10) 0.0014(8) 0.0108(8) 0.0015(8)
C5 0.0286(10) 0.0409(11) 0.0344(11) 0.0004(9) 0.0089(8) 0.0061(9)
C6 0.0237(9) 0.0340(10) 0.0300(10) 0.0063(8) 0.0078(8) 0.0013(8)
C7 0.0248(9) 0.0318(10) 0.0263(9) -0.0040(8) 0.0118(7) -0.0020(7)
C8 0.0268(9) 0.0365(11) 0.0340(10) 0.0007(8) 0.0154(8) -0.0034(8)
C9 0.0337(10) 0.0252(9) 0.0299(10) -0.0031(7) 0.0173(8) -0.0015(7)
C10 0.0187(8) 0.0310(10) 0.0259(9) 0.0025(7) 0.0058(7) -0.0013(7)
C11 0.0306(10) 0.0269(9) 0.0335(10) -0.0010(8) 0.0131(8) -0.0013(8)
C12 0.0215(8) 0.0316(10) 0.0280(9) -0.0039(8) 0.0087(7) -0.0025(7)
C13 0.0448(13) 0.0335(11) 0.0390(12) -0.0093(9) 0.0117(10) 0.0002(9)
C14 0.074(2) 0.082(2) 0.0351(13) -0.0133(14) 0.0013(13) 0.0244(17)
C15 0.0588(16) 0.0437(13) 0.0498(14) -0.0103(11) 0.0240(12) 0.0025(12)
C16 0.101(3) 0.0517(17) 0.093(2) -0.0387(17) 0.057(2) -0.0375(17)
C17 0.0242(10) 0.0561(14) 0.0318(11) -0.0001(10) 0.0034(8) 0.0073(9)
C18 0.115(4) 0.133(4) 0.092(3) 0.067(3) -0.064(3) -0.049(3)
C19 0.053(2) 0.068(2) 0.204(5) -0.045(3) -0.063(3) 0.0065(17)
C20 0.0237(15) 0.521(13) 0.063(2) -0.087(5) -0.0031(15) 0.030(4)
C21 0.0222(9) 0.0426(11) 0.0265(9) -0.0010(8) 0.0093(8) -0.0021(8)
C22 0.0374(12) 0.0540(14) 0.0311(11) -0.0074(10) 0.0062(9) -0.0021(10)
C23 0.0261(10) 0.0563(14) 0.0358(11) 0.0022(10) 0.0117(9) 0.0042(9)
C24 0.0288(10) 0.0487(13) 0.0422(12) 0.0121(10) 0.0091(9) 0.0022(9)
C25 0.0420(11) 0.0291(10) 0.0353(11) 0.0050(8) 0.0220(9) 0.0014(9)
C26 0.090(2) 0.0494(14) 0.0342(12) 0.0025(11) 0.0317(13) -0.0010(14)
C27 0.0496(14) 0.0462(14) 0.0650(16) 0.0182(12) 0.0346(13) 0.0004(11)
C28 0.0525(14) 0.0385(12) 0.0571(15) 0.0197(11) 0.0272(12) 0.0104(11)
C29 0.0268(9) 0.0299(10) 0.0269(9) 0.0043(8) 0.0092(8) -0.0023(8)
C30 0.0341(11) 0.0429(12) 0.0280(10) 0.0075(9) 0.0038(8) -0.0045(9)
C31 0.0513(14) 0.0298(10) 0.0485(13) 0.0070(10) 0.0236(11) -0.0012(10)
C32 0.0282(10) 0.0480(12) 0.0321(10) 0.0067(9) 0.0130(8) -0.0036(9)
C33 0.0403(11) 0.0327(11) 0.0388(11) -0.0099(9) 0.0221(9) -0.0064(9)
C34 0.098(2) 0.0679(19) 0.0351(13) -0.0088(13) 0.0293(15) 0.0048(17)
C35 0.089(2) 0.0356(13) 0.0673(18) -0.0141(12) 0.0533(17) -0.0091(13)
C36 0.0535(16) 0.0581(16) 0.105(2) -0.0347(17) 0.0568(17) -0.0148(13)
C37 0.0261(9) 0.0312(10) 0.0242(9) 0.0013(7) 0.0088(7) 0.0018(7)
C38 0.0288(10) 0.0425(12) 0.0260(10) 0.0017(8) 0.0090(8) 0.0012(8)
C39 0.0486(13) 0.0460(13) 0.0300(11) -0.0002(9) 0.0168(10) -0.0009(10)

loop_
_atom_type_symbol
_atom_type_description
_atom_type_scat_dispersion_real
_atom_type_scat_dispersion_imag
_atom_type_scat_source
C C 0.0033 0.0016 'International Tables Vol C Tables 4.2.6.8 and 6.1.1.4'
H H 0.0000 0.0000 'International Tables Vol C Tables 4.2.6.8 and 6.1.1.4'
O O 0.0106 0.0060 'International Tables Vol C Tables 4.2.6.8 and 6.1.1.4'
Fe Fe 0.3463 0.8444 'International Tables Vol C Tables 4.2.6.8 and 6.1.1.4'

loop_
_geom_angle_atom_site_label_1
_geom_angle_atom_site_label_2
_geom_angle_atom_site_label_3
_geom_angle
_geom_angle_site_symmetry_1
_geom_angle_site_symmetry_3
Fe2 Fe1 Fe3 120.69(1) . .
Fe3 Fe1 Fe3 118.62(2) . 2
Fe2 Fe3 Fe3 60.46(1) . 2
Fe3 Fe2 Fe3 59.09(1) . 2
O1 Fe1 O1 77.56(7) 2 .
O1 Fe1 O3 157.30(5) 2 .
O1 Fe1 O3 89.59(5) . .
O1 Fe1 O3 89.59(5) 2 2
O1 Fe1 O3 157.30(5) . 2
O3 Fe1 O3 108.10(8) . 2
O1 Fe1 O2 109.13(5) 2 .
O1 Fe1 O2 88.97(5) . .
O3 Fe1 O2 89.00(5) . .
O3 Fe1 O2 77.54(5) 2 .
O1 Fe1 O2 88.97(5) 2 2
O1 Fe1 O2 109.13(5) . 2
O3 Fe1 O2 77.54(5) . 2
O3 Fe1 O2 89.00(5) 2 2
O2 Fe1 O2 157.08(8) . 2
O4 Fe2 O4 100.66(9) . 2
O4 Fe2 O1 166.51(6) . .
O4 Fe2 O1 91.47(6) 2 .
O4 Fe2 O1 91.47(6) . 2
O4 Fe2 O1 166.51(6) 2 2
O1 Fe2 O1 77.17(7) . 2
O4 Fe2 O5 86.40(6) . 2
O4 Fe2 O5 85.68(6) 2 2
O1 Fe2 O5 100.51(6) . 2
O1 Fe2 O5 89.24(6) 2 2
O4 Fe2 O5 85.68(6) . .
O4 Fe2 O5 86.40(6) 2 .
O1 Fe2 O5 89.24(6) . .
O1 Fe2 O5 100.51(6) 2 .
O5 Fe2 O5 167.58(8) 2 .
O3 Fe3 O2 78.29(5) . 2
O3 Fe3 O9 95.34(6) . .
O2 Fe3 O9 171.71(6) 2 .
O3 Fe3 O8 98.19(5) . .
O2 Fe3 O8 89.77(5) 2 .
O9 Fe3 O8 85.87(5) . .
O3 Fe3 O7 89.43(5) . .
O2 Fe3 O7 99.36(6) 2 .
O9 Fe3 O7 85.76(6) . .
O8 Fe3 O7 169.16(5) . .
O3 Fe3 O6 169.93(6) . .
O2 Fe3 O6 93.78(6) 2 .
O9 Fe3 O6 93.10(6) . .
O8 Fe3 O6 87.89(6) . .
O7 Fe3 O6 85.71(6) . .
C1 O1 Fe1 119.83(11) . .
C1 O1 Fe2 128.79(11) . .
Fe1 O1 Fe2 102.64(6) . .
C2 O2 Fe3 127.83(12) . 2
C2 O2 Fe1 119.33(11) . .
Fe3 O2 Fe1 101.82(6) 2 .
C3 O3 Fe3 128.01(11) . .
C3 O3 Fe1 120.37(11) . .
Fe3 O3 Fe1 102.33(6) . .
C4 O4 Fe2 131.18(13) . .
C6 O5 Fe2 131.35(13) . .
C7 O6 Fe3 127.95(13) . .
C9 O7 Fe3 127.88(13) . .
C10 O8 Fe3 129.53(12) . .
C12 O9 Fe3 129.39(12) . .
C39 O10 C38 115.52(17) . .
O1 C1 C37 112.90(15) . .
O1 C1 H1A 109.0 . .
C37 C1 H1A 109.0 . .
O1 C1 H1B 109.0 . .
C37 C1 H1B 109.0 . .
H1A C1 H1B 107.8 . .
O2 C2 C37 112.97(15) . .
O2 C2 H2A 109.0 . .
C37 C2 H2A 109.0 . .
O2 C2 H2B 109.0 . .
C37 C2 H2B 109.0 . .
H2A C2 H2B 107.8 . .
O3 C3 C37 112.20(15) . .
O3 C3 H3A 109.2 . .
C37 C3 H3A 109.2 . .
O3 C3 H3B 109.2 . .
C37 C3 H3B 109.2 . .
H3A C3 H3B 107.9 . .
O4 C4 C5 123.86(19) . .
O4 C4 C13 114.25(18) . .
C5 C4 C13 121.87(19) . .
C4 C5 C6 123.69(19) . .
C4 C5 H5 118.2 . .
C6 C5 H5 118.2 . .
O5 C6 C5 123.79(18) . .
O5 C6 C17 115.25(18) . .
C5 C6 C17 120.94(18) . .
O6 C7 C8 123.64(18) . .
O6 C7 C21 115.28(16) . .
C8 C7 C21 120.97(17) . .
C9 C8 C7 124.13(18) . .
C9 C8 H8 117.9 . .
C7 C8 H8 117.9 . .
O7 C9 C8 123.91(18) . .
O7 C9 C25 114.47(18) . .
C8 C9 C25 121.55(17) . .
O8 C10 C11 123.78(17) . .
O8 C10 C29 114.56(16) . .
C11 C10 C29 121.65(17) . .
C12 C11 C10 123.82(18) . .
C12 C11 H11 118.1 . .
C10 C11 H11 118.1 . .
O9 C12 C11 124.01(17) . .
O9 C12 C33 114.00(17) . .
C11 C12 C33 121.99(18) . .
C16 C13 C15 110.1(2) . .
C16 C13 C4 106.6(2) . .
C15 C13 C4 113.38(19) . .
C16 C13 C14 111.8(3) . .
C15 C13 C14 106.9(2) . .
C4 C13 C14 108.12(19) . .
C13 C14 H14A 109.5 . .
C13 C14 H14B 109.5 . .
H14A C14 H14B 109.5 . .
C13 C14 H14C 109.5 . .
H14A C14 H14C 109.5 . .
H14B C14 H14C 109.5 . .
C13 C15 H15A 109.5 . .
C13 C15 H15B 109.5 . .
H15A C15 H15B 109.5 . .
C13 C15 H15C 109.5 . .
H15A C15 H15C 109.5 . .
H15B C15 H15C 109.5 . .
C13 C16 H16A 109.5 . .
C13 C16 H16B 109.5 . .
H16A C16 H16B 109.5 . .
C13 C16 H16C 109.5 . .
H16A C16 H16C 109.5 . .
H16B C16 H16C 109.5 . .
C19 C17 C18 109.9(4) . .
C19 C17 C20 110.7(4) . .
C18 C17 C20 106.5(4) . .
C19 C17 C6 110.1(2) . .
C18 C17 C6 106.4(2) . .
C20 C17 C6 113.1(2) . .
C17 C18 H18A 109.5 . .
C17 C18 H18B 109.5 . .
H18A C18 H18B 109.5 . .
C17 C18 H18C 109.5 . .
H18A C18 H18C 109.5 . .
H18B C18 H18C 109.5 . .
C17 C19 H19A 109.5 . .
C17 C19 H19B 109.5 . .
H19A C19 H19B 109.5 . .
C17 C19 H19C 109.5 . .
H19A C19 H19C 109.5 . .
H19B C19 H19C 109.5 . .
C17 C20 H20A 109.5 . .
C17 C20 H20B 109.5 . .
H20A C20 H20B 109.5 . .
C17 C20 H20C 109.5 . .
H20A C20 H20C 109.5 . .
H20B C20 H20C 109.5 . .
C24 C21 C23 107.88(18) . .
C24 C21 C22 110.11(18) . .
C23 C21 C22 109.83(18) . .
C24 C21 C7 110.00(16) . .
C23 C21 C7 112.54(16) . .
C22 C21 C7 106.48(17) . .
C21 C22 H22A 109.5 . .
C21 C22 H22B 109.5 . .
H22A C22 H22B 109.5 . .
C21 C22 H22C 109.5 . .
H22A C22 H22C 109.5 . .
H22B C22 H22C 109.5 . .
C21 C23 H23A 109.5 . .
C21 C23 H23B 109.5 . .
H23A C23 H23B 109.5 . .
C21 C23 H23C 109.5 . .
H23A C23 H23C 109.5 . .
H23B C23 H23C 109.5 . .
C21 C24 H24A 109.5 . .
C21 C24 H24B 109.5 . .
H24A C24 H24B 109.5 . .
C21 C24 H24C 109.5 . .
H24A C24 H24C 109.5 . .
H24B C24 H24C 109.5 . .
C28 C25 C26 109.8(2) . .
C28 C25 C27 109.39(19) . .
C26 C25 C27 109.1(2) . .
C28 C25 C9 109.58(17) . .
C26 C25 C9 106.15(17) . .
C27 C25 C9 112.77(19) . .
C25 C26 H26A 109.5 . .
C25 C26 H26B 109.5 . .
H26A C26 H26B 109.5 . .
C25 C26 H26C 109.5 . .
H26A C26 H26C 109.5 . .
H26B C26 H26C 109.5 . .
C25 C27 H27A 109.5 . .
C25 C27 H27B 109.5 . .
H27A C27 H27B 109.5 . .
C25 C27 H27C 109.5 . .
H27A C27 H27C 109.5 . .
H27B C27 H27C 109.5 . .
C25 C28 H28A 109.5 . .
C25 C28 H28B 109.5 . .
H28A C28 H28B 109.5 . .
C25 C28 H28C 109.5 . .
H28A C28 H28C 109.5 . .
H28B C28 H28C 109.5 . .
C31 C29 C10 113.78(17) . .
C31 C29 C30 109.73(18) . .
C10 C29 C30 105.70(15) . .
C31 C29 C32 109.92(17) . .
C10 C29 C32 108.82(16) . .
C30 C29 C32 108.70(17) . .
C29 C30 H30A 109.5 . .
C29 C30 H30B 109.5 . .
H30A C30 H30B 109.5 . .
C29 C30 H30C 109.5 . .
H30A C30 H30C 109.5 . .
H30B C30 H30C 109.5 . .
C29 C31 H31A 109.5 . .
C29 C31 H31B 109.5 . .
H31A C31 H31B 109.5 . .
C29 C31 H31C 109.5 . .
H31A C31 H31C 109.5 . .
H31B C31 H31C 109.5 . .
C29 C32 H32A 109.5 . .
C29 C32 H32B 109.5 . .
H32A C32 H32B 109.5 . .
C29 C32 H32C 109.5 . .
H32A C32 H32C 109.5 . .
H32B C32 H32C 109.5 . .
C36 C33 C35 109.7(2) . .
C36 C33 C12 106.93(17) . .
C35 C33 C12 113.38(18) . .
C36 C33 C34 109.0(2) . .
C35 C33 C34 109.9(2) . .
C12 C33 C34 107.89(19) . .
C33 C34 H34A 109.5 . .
C33 C34 H34B 109.5 . .
H34A C34 H34B 109.5 . .
C33 C34 H34C 109.5 . .
H34A C34 H34C 109.5 . .
H34B C34 H34C 109.5 . .
C33 C35 H35A 109.5 . .
C33 C35 H35B 109.5 . .
H35A C35 H35B 109.5 . .
C33 C35 H35C 109.5 . .
H35A C35 H35C 109.5 . .
H35B C35 H35C 109.5 . .
C33 C36 H36A 109.5 . .
C33 C36 H36B 109.5 . .
H36A C36 H36B 109.5 . .
C33 C36 H36C 109.5 . .
H36A C36 H36C 109.5 . .
H36B C36 H36C 109.5 . .
C38 C37 C3 108.73(16) . .
C38 C37 C1 108.67(16) . .
C3 C37 C1 111.92(16) . .
C38 C37 C2 104.36(15) . .
C3 C37 C2 111.07(16) . .
C1 C37 C2 111.74(16) . .
O10 C38 C37 109.28(16) . .
O10 C38 H38A 109.8 . .
C37 C38 H38A 109.8 . .
O10 C38 H38B 109.8 . .
C37 C38 H38B 109.8 . .
H38A C38 H38B 108.3 . .
O11 C39 O10 123.6(2) . .
O11 C39 C40B 119.0(4) . .
O10 C39 C40B 116.9(4) . .
O11 C39 C40A 127.1(3) . .
O10 C39 C40A 108.1(3) . .
O11 C39 C40C 130.9(7) . .
O10 C39 C40C 105.3(7) . .
C41A C40A C39 110.9(5) . .
C41A C40A H40A 109.5 . .
C39 C40A H40A 109.5 . .
C41A C40A H40B 109.5 . .
C39 C40A H40B 109.5 . .
H40A C40A H40B 108.0 . .
C40A C41A C42A 113.5(6) . .
C40A C41A H41A 108.9 . .
C42A C41A H41A 108.9 . .
C40A C41A H41B 108.9 . .
C42A C41A H41B 108.9 . .
H41A C41A H41B 107.7 . .
C43A C42A C41A 112.3(6) . .
C43A C42A H42A 109.1 . .
C41A C42A H42A 109.1 . .
C43A C42A H42B 109.1 . .
C41A C42A H42B 109.1 . .
H42A C42A H42B 107.9 . .
C42A C43A H43A 109.5 . .
C42A C43A H43B 109.5 . .
H43A C43A H43B 109.5 . .
C42A C43A H43C 109.5 . .
H43A C43A H43C 109.5 . .
H43B C43A H43C 109.5 . .
C39 C40B C41B 112.9(6) . .
C39 C40B H40C 109.0 . .
C41B C40B H40C 109.0 . .
C39 C40B H40D 109.0 . .
C41B C40B H40D 109.0 . .
H40C C40B H40D 107.8 . .
C40B C41B C42B 114.9(7) . .
C40B C41B H41C 108.5 . .
C42B C41B H41C 108.5 . .
C40B C41B H41D 108.5 . .
C42B C41B H41D 108.5 . .
H41C C41B H41D 107.5 . .
C43B C42B C41B 118.8(8) . .
C43B C42B H42C 107.6 . .
C41B C42B H42C 107.6 . .
C43B C42B H42D 107.6 . .
C41B C42B H42D 107.6 . .
H42C C42B H42D 107.0 . .
C42B C43B H43D 109.5 . .
C42B C43B H43E 109.5 . .
H43D C43B H43E 109.5 . .
C42B C43B H43F 109.5 . .
H43D C43B H43F 109.5 . .
H43E C43B H43F 109.5 . .
C41C C40C C39 113.1(11) . .
C41C C40C H40E 109.0 . .
C39 C40C H40E 109.0 . .
C41C C40C H40F 109.0 . .
C39 C40C H40F 109.0 . .
H40E C40C H40F 107.8 . .
C40C C41C C42C 118.5(14) . .
C40C C41C H41E 107.7 . .
C42C C41C H41E 107.7 . .
C40C C41C H41F 107.7 . .
C42C C41C H41F 107.7 . .
H41E C41C H41F 107.1 . .
C43C C42C C41C 118.5(14) . .
C43C C42C H42E 107.7 . .
C41C C42C H42E 107.7 . .
C43C C42C H42F 107.7 . .
C41C C42C H42F 107.7 . .
H42E C42C H42F 107.1 . .
C42C C43C H43G 109.5 . .
C42C C43C H43H 109.5 . .
H43G C43C H43H 109.5 . .
C42C C43C H43I 109.5 . .
H43G C43C H43I 109.5 . .
H43H C43C H43I 109.5 . .

loop_
_geom_bond_atom_site_label_1
_geom_bond_atom_site_label_2
_geom_bond_distance
_geom_bond_site_symmetry_2
Fe1 Fe2 3.1021(5) .
Fe1 Fe3 3.0810(3) .
Fe2 Fe3 5.3732(5) .
Fe3 Fe3 5.2990(6) 2
Fe1 O1 1.9826(13) 2
Fe1 O1 1.9826(13) .
Fe1 O3 1.9851(13) .
Fe1 O3 1.9851(13) 2
Fe1 O2 1.9932(13) .
Fe1 O2 1.9932(13) 2
Fe2 O4 1.9893(14) .
Fe2 O4 1.9893(14) 2
Fe2 O1 1.9912(13) .
Fe2 O1 1.9912(13) 2
Fe2 O5 2.0067(13) 2
Fe2 O5 2.0067(13) .
Fe3 O3 1.9700(13) .
Fe3 O2 1.9762(13) 2
Fe3 O9 1.9925(13) .
Fe3 O8 1.9994(13) .
Fe3 O7 2.0076(13) .
Fe3 O6 2.0088(14) .
O1 C1 1.416(2) .
O2 C2 1.417(2) .
O2 Fe3 1.9762(13) 2
O3 C3 1.416(2) .
O4 C4 1.275(2) .
O5 C6 1.261(2) .
O6 C7 1.269(2) .
O7 C9 1.274(2) .
O8 C10 1.270(2) .
O9 C12 1.275(2) .
O10 C39 1.351(3) .
O10 C38 1.439(2) .
O11 C39 1.185(3) .
C1 C37 1.541(3) .
C1 H1A 0.9900 .
C1 H1B 0.9900 .
C2 C37 1.542(3) .
C2 H2A 0.9900 .
C2 H2B 0.9900 .
C3 C37 1.537(3) .
C3 H3A 0.9900 .
C3 H3B 0.9900 .
C4 C5 1.394(3) .
C4 C13 1.533(3) .
C5 C6 1.401(3) .
C5 H5 0.9500 .
C6 C17 1.540(3) .
C7 C8 1.402(3) .
C7 C21 1.534(3) .
C8 C9 1.396(3) .
C8 H8 0.9500 .
C9 C25 1.538(3) .
C10 C11 1.399(3) .
C10 C29 1.534(3) .
C11 C12 1.390(3) .
C11 H11 0.9500 .
C12 C33 1.530(3) .
C13 C16 1.516(4) .
C13 C15 1.530(3) .
C13 C14 1.537(4) .
C14 H14A 0.9800 .
C14 H14B 0.9800 .
C14 H14C 0.9800 .
C15 H15A 0.9800 .
C15 H15B 0.9800 .
C15 H15C 0.9800 .
C16 H16A 0.9800 .
C16 H16B 0.9800 .
C16 H16C 0.9800 .
C17 C19 1.474(4) .
C17 C18 1.481(4) .
C17 C20 1.484(4) .
C18 H18A 0.9800 .
C18 H18B 0.9800 .
C18 H18C 0.9800 .
C19 H19A 0.9800 .
C19 H19B 0.9800 .
C19 H19C 0.9800 .
C20 H20A 0.9800 .
C20 H20B 0.9800 .
C20 H20C 0.9800 .
C21 C24 1.528(3) .
C21 C23 1.533(3) .
C21 C22 1.533(3) .
C22 H22A 0.9800 .
C22 H22B 0.9800 .
C22 H22C 0.9800 .
C23 H23A 0.9800 .
C23 H23B 0.9800 .
C23 H23C 0.9800 .
C24 H24A 0.9800 .
C24 H24B 0.9800 .
C24 H24C 0.9800 .
C25 C28 1.527(3) .
C25 C26 1.532(3) .
C25 C27 1.534(3) .
C26 H26A 0.9800 .
C26 H26B 0.9800 .
C26 H26C 0.9800 .
C27 H27A 0.9800 .
C27 H27B 0.9800 .
C27 H27C 0.9800 .
C28 H28A 0.9800 .
C28 H28B 0.9800 .
C28 H28C 0.9800 .
C29 C31 1.528(3) .
C29 C30 1.536(3) .
C29 C32 1.538(3) .
C30 H30A 0.9800 .
C30 H30B 0.9800 .
C30 H30C 0.9800 .
C31 H31A 0.9800 .
C31 H31B 0.9800 .
C31 H31C 0.9800 .
C32 H32A 0.9800 .
C32 H32B 0.9800 .
C32 H32C 0.9800 .
C33 C36 1.521(3) .
C33 C35 1.521(3) .
C33 C34 1.542(4) .
C34 H34A 0.9800 .
C34 H34B 0.9800 .
C34 H34C 0.9800 .
C35 H35A 0.9800 .
C35 H35B 0.9800 .
C35 H35C 0.9800 .
C36 H36A 0.9800 .
C36 H36B 0.9800 .
C36 H36C 0.9800 .
C37 C38 1.531(3) .
C38 H38A 0.9900 .
C38 H38B 0.9900 .
C39 C40B 1.492(7) .
C39 C40A 1.508(6) .
C39 C40C 1.584(12) .
C40A C41A 1.483(8) .
C40A H40A 0.9900 .
C40A H40B 0.9900 .
C41A C42A 1.501(8) .
C41A H41A 0.9900 .
C41A H41B 0.9900 .
C42A C43A 1.465(8) .
C42A H42A 0.9900 .
C42A H42B 0.9900 .
C43A H43A 0.9800 .
C43A H43B 0.9800 .
C43A H43C 0.9800 .
C40B C41B 1.518(9) .
C40B H40C 0.9900 .
C40B H40D 0.9900 .
C41B C42B 1.519(9) .
C41B H41C 0.9900 .
C41B H41D 0.9900 .
C42B C43B 1.484(10) .
C42B H42C 0.9900 .
C42B H42D 0.9900 .
C43B H43D 0.9800 .
C43B H43E 0.9800 .
C43B H43F 0.9800 .
C40C C41C 1.487(13) .
C40C H40E 0.9900 .
C40C H40F 0.9900 .
C41C C42C 1.491(13) .
C41C H41E 0.9900 .
C41C H41F 0.9900 .
C42C C43C 1.470(13) .
C42C H42E 0.9900 .
C42C H42F 0.9900 .
C43C H43G 0.9800 .
C43C H43H 0.9800 .
C43C H43I 0.9800 .
